data_7160553
loop_
_publ_author_name
'Kotipalli, Ramesh'
'Mahipal Reddy, T.'
'Nanubolu, Jagadeesh Babu'
'Reddy, Maddi Sridhar'

_publ_section_title
;
 Rhodium catalyzed sequential dual C-H annulation of 3-arylisoxazoles with
 1,6-diynes to access fused naphthalenes.
;
_journal_issue 24
_journal_name_full 'Organic &amp; biomolecular chemistry'
_journal_page_first 5753
_journal_page_last 5757
_journal_paper_doi 10.1039/d5ob00466g
_journal_volume 23
_journal_year 2025
_chemical_formula_moiety 'C38 H29 N O3'
_chemical_formula_sum 'C38 H29 N O3'
_chemical_formula_weight 547.62
_chemical_name_systematic
1,1'-(4,9-diphenyl-5-(5-phenylisoxazol-3-yl)-2,3-dihydro-1H-cyclopenta[b]naphthalene-2,2-diyl)bis(ethan-1-one)
_space_group_crystal_system triclinic
_space_group_IT_number 2
_space_group_name_Hall '-P 1'
_space_group_name_H-M_alt 'P -1'
_atom_sites_solution_hydrogens geom
_audit_creation_method SHELXL-2019/3
_audit_update_record
;
2025-03-05 deposited with the CCDC.	2025-05-14 downloaded from the CCDC.
;
_cell_angle_alpha 96.394(3)
_cell_angle_beta 100.990(3)
_cell_angle_gamma 95.099(3)
_cell_formula_units_Z 2
_cell_length_a 6.4891(6)
_cell_length_b 15.3488(14)
_cell_length_c 16.4646(14)
_cell_measurement_reflns_used 6750
_cell_measurement_temperature 100(2)
_cell_measurement_theta_max 27.280
_cell_measurement_theta_min 2.5425
_cell_volume 1589.6(2)
_computing_cell_refinement '<i>SAINT</i> (Bruker, 2016)'
_computing_data_collection '<i>APEX3</i> (Bruker, 2016)'
_computing_data_reduction 'Bruker SAINT'
_computing_structure_refinement 'SHELXL-2019/2 (Sheldrick, 2019)'
_computing_structure_solution '<i>SHELXT</i> (Sheldrick, 2015)'
_diffrn_ambient_temperature 100(2)
_diffrn_measured_fraction_theta_full 0.999
_diffrn_measured_fraction_theta_max 0.995
_diffrn_measurement_device_type 'Bruker D8 QUEST PHOTON III C7 HPAD'
_diffrn_measurement_method '\w and \f'
_diffrn_radiation_type MoK\a
_diffrn_radiation_wavelength 0.71073
_diffrn_reflns_av_R_equivalents 0.0792
_diffrn_reflns_av_unetI/netI 0.0912
_diffrn_reflns_Laue_measured_fraction_full 0.999
_diffrn_reflns_Laue_measured_fraction_max 0.995
_diffrn_reflns_limit_h_max 8
_diffrn_reflns_limit_h_min -8
_diffrn_reflns_limit_k_max 20
_diffrn_reflns_limit_k_min -20
_diffrn_reflns_limit_l_max 22
_diffrn_reflns_limit_l_min -21
_diffrn_reflns_number 40871
_diffrn_reflns_point_group_measured_fraction_full 0.999
_diffrn_reflns_point_group_measured_fraction_max 0.995
_diffrn_reflns_theta_full 25.242
_diffrn_reflns_theta_max 28.404
_diffrn_reflns_theta_min 2.542
_diffrn_source microfocus
_exptl_absorpt_coefficient_mu 0.072
_exptl_absorpt_correction_T_max 0.7457
_exptl_absorpt_correction_T_min 0.6457
_exptl_absorpt_correction_type multi-scan
_exptl_absorpt_process_details
;
 SADABS 2016/2: Krause, L., Herbst-Irmer, R., Sheldrick G.M. & Stalke D.,
 J. Appl. Cryst. 48 (2015) 3-10
;
_exptl_crystal_density_diffrn 1.144
_exptl_crystal_description plate
_exptl_crystal_F_000 576
_exptl_crystal_recrystallization_method 'Re-crystallisation from solvent: Tetrahydrofuran'
_exptl_crystal_size_max 0.220
_exptl_crystal_size_mid 0.160
_exptl_crystal_size_min 0.120
_refine_diff_density_max 0.294
_refine_diff_density_min -0.270
_refine_diff_density_rms 0.058
_refine_ls_extinction_method none
_refine_ls_goodness_of_fit_ref 1.007
_refine_ls_hydrogen_treatment constr
_refine_ls_matrix_type full
_refine_ls_number_parameters 381
_refine_ls_number_reflns 7969
_refine_ls_number_restraints 0
_refine_ls_restrained_S_all 1.007
_refine_ls_R_factor_all 0.1166
_refine_ls_R_factor_gt 0.0531
_refine_ls_shift/su_max 0.000
_refine_ls_shift/su_mean 0.000
_refine_ls_structure_factor_coef Fsqd
_refine_ls_weighting_details 'w=1/[\s^2^(Fo^2^)+(0.0753P)^2^] where P=(Fo^2^+2Fc^2^)/3'
_refine_ls_weighting_scheme calc
_refine_ls_wR_factor_gt 0.1268
_refine_ls_wR_factor_ref 0.1526
_reflns_Friedel_coverage 0.000
_reflns_number_gt 4478
_reflns_number_total 7969
_reflns_threshold_expression 'I > 2\s(I)'
_cod_data_source_file d5ob00466g2.cif
_cod_data_source_block kb1649_0m_a_sq
_cod_depositor_comments 'Adding full bibliography for 7160553.cif.'
_cod_database_code 7160553
_shelx_shelxl_version_number 2019/3
_shelx_space_group_comment
;
The symmetry employed for this shelxl refinement is uniquely defined
by the following loop, which should always be used as a source of
symmetry information in preference to the above space-group names.
They are only intended as comments.
;
_shelx_estimated_absorpt_t_min 0.984
_shelx_estimated_absorpt_t_max 0.991

loop_
_space_group_symop_operation_xyz
'x, y, z'
'-x, -y, -z'

loop_
_atom_site_label
_atom_site_type_symbol
_atom_site_fract_x
_atom_site_fract_y
_atom_site_fract_z
_atom_site_U_iso_or_equiv
_atom_site_adp_type
_atom_site_occupancy
_atom_site_site_symmetry_order
_atom_site_calc_flag
_atom_site_refinement_flags_posn
_atom_site_refinement_flags_adp
_atom_site_refinement_flags_occupancy
_atom_site_disorder_assembly
_atom_site_disorder_group
O1 O 0.9025(2) 0.08536(8) 0.22806(8) 0.0261(3) Uani 1 1 d . . . . .
O2 O 0.6277(2) 0.59302(9) 0.46827(8) 0.0255(3) Uani 1 1 d . . . . .
O3 O 0.0923(2) 0.65984(9) 0.32722(8) 0.0263(3) Uani 1 1 d . . . . .
N1 N 1.0016(3) 0.16938(10) 0.22139(10) 0.0251(4) Uani 1 1 d . . . . .
C1 C 0.6324(3) -0.07698(13) 0.20148(12) 0.0255(5) Uani 1 1 d . . . . .
H1 H 0.762887 -0.080802 0.183946 0.031 Uiso 1 1 calc R U . . .
C2 C 0.5117(3) -0.15304(13) 0.21091(12) 0.0278(5) Uani 1 1 d . . . . .
H2 H 0.559580 -0.208976 0.199538 0.033 Uiso 1 1 calc R U . . .
C3 C 0.3225(3) -0.14788(13) 0.23673(12) 0.0260(5) Uani 1 1 d . . . . .
H3 H 0.242036 -0.199905 0.244680 0.031 Uiso 1 1 calc R U . . .
C4 C 0.2508(3) -0.06664(14) 0.25093(13) 0.0284(5) Uani 1 1 d . . . . .
H4 H 0.118896 -0.063319 0.267456 0.034 Uiso 1 1 calc R U . . .
C5 C 0.3679(3) 0.01001(13) 0.24148(12) 0.0254(5) Uani 1 1 d . . . . .
H5 H 0.316306 0.065455 0.251096 0.030 Uiso 1 1 calc R U . . .
C6 C 0.5613(3) 0.00547(12) 0.21787(11) 0.0203(4) Uani 1 1 d . . . . .
C7 C 0.6889(3) 0.08715(13) 0.21091(11) 0.0206(4) Uani 1 1 d . . . . .
C8 C 0.6460(3) 0.16792(12) 0.19293(11) 0.0199(4) Uani 1 1 d . . . . .
H8 H 0.510633 0.187461 0.177965 0.024 Uiso 1 1 calc R U . . .
C9 C 0.8454(3) 0.21766(12) 0.20104(11) 0.0188(4) Uani 1 1 d . . . . .
C10 C 0.8966(3) 0.30830(12) 0.18164(11) 0.0180(4) Uani 1 1 d . . . . .
C11 C 1.0410(3) 0.31672(13) 0.13053(11) 0.0205(4) Uani 1 1 d . . . . .
H11 H 1.117956 0.268630 0.118780 0.025 Uiso 1 1 calc R U . . .
C12 C 1.0769(3) 0.39457(12) 0.09548(11) 0.0203(4) Uani 1 1 d . . . . .
H12 H 1.184011 0.400709 0.063782 0.024 Uiso 1 1 calc R U . . .
C13 C 0.9559(3) 0.46131(12) 0.10752(11) 0.0191(4) Uani 1 1 d . . . . .
H13 H 0.970758 0.511589 0.079404 0.023 Uiso 1 1 calc R U . . .
C14 C 0.8083(3) 0.45758(12) 0.16102(11) 0.0166(4) Uani 1 1 d . . . . .
C15 C 0.7874(3) 0.38196(12) 0.20470(10) 0.0158(4) Uani 1 1 d . . . . .
C16 C 0.6575(3) 0.38384(12) 0.26695(11) 0.0171(4) Uani 1 1 d . . . . .
C17 C 0.5402(3) 0.45399(12) 0.27497(11) 0.0160(4) Uani 1 1 d . . . . .
C18 C 0.5482(3) 0.52366(12) 0.22624(11) 0.0165(4) Uani 1 1 d . . . . .
C19 C 0.6800(3) 0.52776(12) 0.17072(10) 0.0165(4) Uani 1 1 d . . . . .
C20 C 0.3959(3) 0.47179(12) 0.33549(11) 0.0184(4) Uani 1 1 d . . . . .
H20A H 0.457670 0.457409 0.391508 0.022 Uiso 1 1 calc R U . . .
H20B H 0.255473 0.437313 0.315416 0.022 Uiso 1 1 calc R U . . .
C21 C 0.3800(3) 0.57193(12) 0.33719(11) 0.0168(4) Uani 1 1 d . . . . .
C22 C 0.4046(3) 0.59024(12) 0.24898(11) 0.0184(4) Uani 1 1 d . . . . .
H22A H 0.266566 0.580730 0.209485 0.022 Uiso 1 1 calc R U . . .
H22B H 0.469686 0.651259 0.249843 0.022 Uiso 1 1 calc R U . . .
C23 C 0.5562(3) 0.62542(13) 0.40646(11) 0.0190(4) Uani 1 1 d . . . . .
C24 C 0.6294(3) 0.71779(13) 0.39531(12) 0.0250(5) Uani 1 1 d . . . . .
H24A H 0.734729 0.716601 0.359836 0.038 Uiso 1 1 calc R U . . .
H24B H 0.692762 0.751369 0.449893 0.038 Uiso 1 1 calc R U . . .
H24C H 0.508721 0.745887 0.368913 0.038 Uiso 1 1 calc R U . . .
C25 C 0.1755(3) 0.60073(12) 0.35967(11) 0.0191(4) Uani 1 1 d . . . . .
C26 C 0.0889(3) 0.55522(13) 0.42359(12) 0.0247(5) Uani 1 1 d . . . . .
H26A H -0.001846 0.501431 0.396267 0.037 Uiso 1 1 calc R U . . .
H26B H 0.006006 0.594598 0.451779 0.037 Uiso 1 1 calc R U . . .
H26C H 0.205663 0.539754 0.464672 0.037 Uiso 1 1 calc R U . . .
C27 C 0.6557(3) 0.31763(12) 0.32637(11) 0.0180(4) Uani 1 1 d . . . . .
C28 C 0.8421(3) 0.29929(12) 0.37625(11) 0.0221(4) Uani 1 1 d . . . . .
H28 H 0.974038 0.328517 0.371773 0.026 Uiso 1 1 calc R U . . .
C29 C 0.8352(3) 0.23855(14) 0.43227(12) 0.0295(5) Uani 1 1 d . . . . .
H29 H 0.962852 0.225919 0.465476 0.035 Uiso 1 1 calc R U . . .
C30 C 0.6440(4) 0.19604(14) 0.44038(13) 0.0322(5) Uani 1 1 d . . . . .
H30 H 0.640511 0.154434 0.478842 0.039 Uiso 1 1 calc R U . . .
C31 C 0.4590(3) 0.21459(13) 0.39223(12) 0.0266(5) Uani 1 1 d . . . . .
H31 H 0.327436 0.185864 0.397659 0.032 Uiso 1 1 calc R U . . .
C32 C 0.4645(3) 0.27498(12) 0.33595(11) 0.0202(4) Uani 1 1 d . . . . .
H32 H 0.335947 0.287585 0.303341 0.024 Uiso 1 1 calc R U . . .
C33 C 0.6798(3) 0.60344(12) 0.12076(11) 0.0169(4) Uani 1 1 d . . . . .
C34 C 0.4973(3) 0.61200(12) 0.06305(11) 0.0211(4) Uani 1 1 d . . . . .
H34 H 0.379336 0.568297 0.054443 0.025 Uiso 1 1 calc R U . . .
C35 C 0.4854(3) 0.68330(13) 0.01804(11) 0.0225(4) Uani 1 1 d . . . . .
H35 H 0.359259 0.688770 -0.020292 0.027 Uiso 1 1 calc R U . . .
C36 C 0.6579(3) 0.74632(13) 0.02924(11) 0.0224(4) Uani 1 1 d . . . . .
H36 H 0.650629 0.795114 -0.001581 0.027 Uiso 1 1 calc R U . . .
C37 C 0.8420(3) 0.73825(12) 0.08564(11) 0.0215(4) Uani 1 1 d . . . . .
H37 H 0.961442 0.780983 0.092694 0.026 Uiso 1 1 calc R U . . .
C38 C 0.8510(3) 0.66804(12) 0.13136(11) 0.0192(4) Uani 1 1 d . . . . .
H38 H 0.976198 0.663719 0.170724 0.023 Uiso 1 1 calc R U . . .

loop_
_atom_site_aniso_label
_atom_site_aniso_U_11
_atom_site_aniso_U_22
_atom_site_aniso_U_33
_atom_site_aniso_U_23
_atom_site_aniso_U_13
_atom_site_aniso_U_12
O1 0.0194(8) 0.0181(7) 0.0412(8) 0.0076(6) 0.0045(6) 0.0029(6)
O2 0.0217(8) 0.0336(8) 0.0220(7) 0.0079(6) 0.0035(6) 0.0051(6)
O3 0.0249(8) 0.0327(8) 0.0258(7) 0.0094(6) 0.0086(6) 0.0136(7)
N1 0.0218(10) 0.0165(9) 0.0373(10) 0.0074(8) 0.0053(8) 0.0011(7)
C1 0.0239(12) 0.0233(11) 0.0301(11) 0.0028(9) 0.0072(9) 0.0040(9)
C2 0.0299(12) 0.0221(11) 0.0322(12) 0.0043(9) 0.0074(10) 0.0038(10)
C3 0.0271(12) 0.0221(11) 0.0277(11) 0.0061(9) 0.0033(9) -0.0016(9)
C4 0.0205(11) 0.0295(12) 0.0365(12) 0.0074(10) 0.0076(9) 0.0029(9)
C5 0.0231(11) 0.0211(11) 0.0321(11) 0.0027(9) 0.0053(9) 0.0057(9)
C6 0.0205(11) 0.0188(10) 0.0211(10) 0.0030(8) 0.0024(8) 0.0029(8)
C7 0.0158(10) 0.0226(11) 0.0226(10) 0.0009(8) 0.0032(8) 0.0028(8)
C8 0.0172(10) 0.0215(10) 0.0212(10) 0.0022(8) 0.0030(8) 0.0053(8)
C9 0.0169(10) 0.0216(10) 0.0183(9) 0.0017(8) 0.0044(8) 0.0042(8)
C10 0.0159(10) 0.0191(10) 0.0190(9) 0.0040(8) 0.0024(8) 0.0026(8)
C11 0.0174(10) 0.0228(11) 0.0218(10) 0.0011(8) 0.0049(8) 0.0046(8)
C12 0.0176(10) 0.0251(11) 0.0192(10) 0.0023(8) 0.0075(8) 0.0014(9)
C13 0.0186(10) 0.0211(10) 0.0178(9) 0.0040(8) 0.0043(8) 0.0004(8)
C14 0.0152(10) 0.0188(10) 0.0154(9) 0.0019(8) 0.0027(7) 0.0007(8)
C15 0.0141(10) 0.0169(10) 0.0160(9) 0.0023(8) 0.0020(7) 0.0010(8)
C16 0.0137(10) 0.0182(10) 0.0180(9) 0.0012(8) 0.0010(8) 0.0012(8)
C17 0.0134(9) 0.0183(10) 0.0164(9) 0.0018(8) 0.0040(7) 0.0013(8)
C18 0.0135(10) 0.0186(10) 0.0169(9) 0.0021(8) 0.0016(7) 0.0023(8)
C19 0.0152(10) 0.0186(10) 0.0153(9) 0.0023(8) 0.0021(8) 0.0023(8)
C20 0.0196(10) 0.0193(10) 0.0182(9) 0.0049(8) 0.0067(8) 0.0029(8)
C21 0.0147(10) 0.0202(10) 0.0164(9) 0.0037(8) 0.0044(8) 0.0036(8)
C22 0.0185(10) 0.0204(10) 0.0179(9) 0.0041(8) 0.0056(8) 0.0050(8)
C23 0.0145(10) 0.0272(11) 0.0188(9) 0.0051(8) 0.0086(8) 0.0071(8)
C24 0.0231(11) 0.0266(11) 0.0247(10) 0.0031(9) 0.0050(9) -0.0011(9)
C25 0.0162(10) 0.0216(10) 0.0177(9) -0.0017(8) 0.0015(8) 0.0022(8)
C26 0.0225(11) 0.0276(11) 0.0273(11) 0.0064(9) 0.0109(9) 0.0059(9)
C27 0.0207(10) 0.0177(10) 0.0162(9) 0.0012(8) 0.0058(8) 0.0028(8)
C28 0.0209(11) 0.0223(11) 0.0220(10) 0.0033(8) 0.0016(8) 0.0028(9)
C29 0.0300(13) 0.0334(12) 0.0239(11) 0.0095(10) -0.0021(9) 0.0072(10)
C30 0.0442(15) 0.0282(12) 0.0284(11) 0.0129(10) 0.0106(10) 0.0071(11)
C31 0.0323(13) 0.0229(11) 0.0279(11) 0.0052(9) 0.0142(10) 0.0009(9)
C32 0.0201(11) 0.0206(10) 0.0216(10) 0.0037(8) 0.0067(8) 0.0041(8)
C33 0.0173(10) 0.0203(10) 0.0146(9) 0.0021(8) 0.0066(8) 0.0032(8)
C34 0.0199(11) 0.0221(11) 0.0211(10) 0.0028(8) 0.0045(8) 0.0003(9)
C35 0.0219(11) 0.0266(11) 0.0194(10) 0.0043(9) 0.0035(8) 0.0043(9)
C36 0.0302(12) 0.0208(10) 0.0185(9) 0.0051(8) 0.0085(9) 0.0048(9)
C37 0.0219(11) 0.0208(10) 0.0233(10) 0.0047(8) 0.0079(8) 0.0014(9)
C38 0.0176(10) 0.0219(10) 0.0185(9) 0.0031(8) 0.0037(8) 0.0039(8)

loop_
_atom_type_symbol
_atom_type_description
_atom_type_scat_dispersion_real
_atom_type_scat_dispersion_imag
_atom_type_scat_source
C C 0.0033 0.0016 'International Tables Vol C Tables 4.2.6.8 and 6.1.1.4'
H H 0.0000 0.0000 'International Tables Vol C Tables 4.2.6.8 and 6.1.1.4'
N N 0.0061 0.0033 'International Tables Vol C Tables 4.2.6.8 and 6.1.1.4'
O O 0.0106 0.0060 'International Tables Vol C Tables 4.2.6.8 and 6.1.1.4'

loop_
_geom_angle_atom_site_label_1
_geom_angle_atom_site_label_2
_geom_angle_atom_site_label_3
_geom_angle
_geom_angle_site_symmetry_1
_geom_angle_site_symmetry_3
_geom_angle_publ_flag
C7 O1 N1 108.79(14) . . ?
C9 N1 O1 105.24(15) . . ?
C2 C1 C6 119.8(2) . . ?
C2 C1 H1 120.1 . . ?
C6 C1 H1 120.1 . . ?
C3 C2 C1 120.34(19) . . ?
C3 C2 H2 119.8 . . ?
C1 C2 H2 119.8 . . ?
C2 C3 C4 119.58(19) . . ?
C2 C3 H3 120.2 . . ?
C4 C3 H3 120.2 . . ?
C3 C4 C5 121.0(2) . . ?
C3 C4 H4 119.5 . . ?
C5 C4 H4 119.5 . . ?
C4 C5 C6 119.64(19) . . ?
C4 C5 H5 120.2 . . ?
C6 C5 H5 120.2 . . ?
C5 C6 C1 119.50(18) . . ?
C5 C6 C7 119.52(17) . . ?
C1 C6 C7 120.97(18) . . ?
C8 C7 O1 109.18(17) . . ?
C8 C7 C6 134.90(18) . . ?
O1 C7 C6 115.89(16) . . ?
C7 C8 C9 105.47(16) . . ?
C7 C8 H8 127.3 . . ?
C9 C8 H8 127.3 . . ?
N1 C9 C8 111.31(17) . . ?
N1 C9 C10 118.69(17) . . ?
C8 C9 C10 129.63(17) . . ?
C11 C10 C15 120.34(17) . . ?
C11 C10 C9 115.59(17) . . ?
C15 C10 C9 123.64(17) . . ?
C10 C11 C12 121.65(18) . . ?
C10 C11 H11 119.2 . . ?
C12 C11 H11 119.2 . . ?
C13 C12 C11 119.17(18) . . ?
C13 C12 H12 120.4 . . ?
C11 C12 H12 120.4 . . ?
C12 C13 C14 121.72(17) . . ?
C12 C13 H13 119.1 . . ?
C14 C13 H13 119.1 . . ?
C13 C14 C19 120.34(16) . . ?
C13 C14 C15 119.31(16) . . ?
C19 C14 C15 120.34(17) . . ?
C10 C15 C14 116.83(17) . . ?
C10 C15 C16 124.36(16) . . ?
C14 C15 C16 118.80(16) . . ?
C17 C16 C15 118.01(16) . . ?
C17 C16 C27 118.58(17) . . ?
C15 C16 C27 123.28(16) . . ?
C16 C17 C18 122.13(17) . . ?
C16 C17 C20 128.21(16) . . ?
C18 C17 C20 109.62(15) . . ?
C19 C18 C17 121.85(17) . . ?
C19 C18 C22 128.00(16) . . ?
C17 C18 C22 110.06(16) . . ?
C18 C19 C14 118.33(16) . . ?
C18 C19 C33 119.04(16) . . ?
C14 C19 C33 122.60(16) . . ?
C17 C20 C21 103.04(14) . . ?
C17 C20 H20A 111.2 . . ?
C21 C20 H20A 111.2 . . ?
C17 C20 H20B 111.2 . . ?
C21 C20 H20B 111.2 . . ?
H20A C20 H20B 109.1 . . ?
C25 C21 C22 112.78(14) . . ?
C25 C21 C20 113.91(15) . . ?
C22 C21 C20 103.90(14) . . ?
C25 C21 C23 103.69(14) . . ?
C22 C21 C23 112.17(15) . . ?
C20 C21 C23 110.63(14) . . ?
C18 C22 C21 102.72(14) . . ?
C18 C22 H22A 111.2 . . ?
C21 C22 H22A 111.2 . . ?
C18 C22 H22B 111.2 . . ?
C21 C22 H22B 111.2 . . ?
H22A C22 H22B 109.1 . . ?
O2 C23 C24 121.76(17) . . ?
O2 C23 C21 120.17(17) . . ?
C24 C23 C21 118.04(15) . . ?
C23 C24 H24A 109.5 . . ?
C23 C24 H24B 109.5 . . ?
H24A C24 H24B 109.5 . . ?
C23 C24 H24C 109.5 . . ?
H24A C24 H24C 109.5 . . ?
H24B C24 H24C 109.5 . . ?
O3 C25 C26 122.51(18) . . ?
O3 C25 C21 120.20(17) . . ?
C26 C25 C21 117.27(16) . . ?
C25 C26 H26A 109.5 . . ?
C25 C26 H26B 109.5 . . ?
H26A C26 H26B 109.5 . . ?
C25 C26 H26C 109.5 . . ?
H26A C26 H26C 109.5 . . ?
H26B C26 H26C 109.5 . . ?
C32 C27 C28 118.36(17) . . ?
C32 C27 C16 120.15(16) . . ?
C28 C27 C16 121.44(17) . . ?
C29 C28 C27 120.16(19) . . ?
C29 C28 H28 119.9 . . ?
C27 C28 H28 119.9 . . ?
C30 C29 C28 120.74(19) . . ?
C30 C29 H29 119.6 . . ?
C28 C29 H29 119.6 . . ?
C31 C30 C29 119.51(19) . . ?
C31 C30 H30 120.2 . . ?
C29 C30 H30 120.2 . . ?
C30 C31 C32 120.2(2) . . ?
C30 C31 H31 119.9 . . ?
C32 C31 H31 119.9 . . ?
C31 C32 C27 121.06(18) . . ?
C31 C32 H32 119.5 . . ?
C27 C32 H32 119.5 . . ?
C38 C33 C34 118.14(17) . . ?
C38 C33 C19 123.00(16) . . ?
C34 C33 C19 118.82(16) . . ?
C35 C34 C33 121.10(18) . . ?
C35 C34 H34 119.4 . . ?
C33 C34 H34 119.4 . . ?
C36 C35 C34 119.71(18) . . ?
C36 C35 H35 120.1 . . ?
C34 C35 H35 120.1 . . ?
C35 C36 C37 119.98(18) . . ?
C35 C36 H36 120.0 . . ?
C37 C36 H36 120.0 . . ?
C38 C37 C36 119.90(18) . . ?
C38 C37 H37 120.0 . . ?
C36 C37 H37 120.0 . . ?
C37 C38 C33 121.14(17) . . ?
C37 C38 H38 119.4 . . ?
C33 C38 H38 119.4 . . ?

loop_
_geom_bond_atom_site_label_1
_geom_bond_atom_site_label_2
_geom_bond_distance
_geom_bond_site_symmetry_2
_geom_bond_publ_flag
O1 C7 1.364(2) . ?
O1 N1 1.4142(19) . ?
O2 C23 1.213(2) . ?
O3 C25 1.218(2) . ?
N1 C9 1.322(2) . ?
C1 C2 1.387(3) . ?
C1 C6 1.401(3) . ?
C1 H1 0.9500 . ?
C2 C3 1.379(3) . ?
C2 H2 0.9500 . ?
C3 C4 1.381(3) . ?
C3 H3 0.9500 . ?
C4 C5 1.383(3) . ?
C4 H4 0.9500 . ?
C5 C6 1.388(3) . ?
C5 H5 0.9500 . ?
C6 C7 1.468(3) . ?
C7 C8 1.347(2) . ?
C8 C9 1.418(3) . ?
C8 H8 0.9500 . ?
C9 C10 1.485(3) . ?
C10 C11 1.380(3) . ?
C10 C15 1.440(2) . ?
C11 C12 1.404(3) . ?
C11 H11 0.9500 . ?
C12 C13 1.364(3) . ?
C12 H12 0.9500 . ?
C13 C14 1.421(3) . ?
C13 H13 0.9500 . ?
C14 C19 1.432(2) . ?
C14 C15 1.441(2) . ?
C15 C16 1.445(3) . ?
C16 C17 1.382(2) . ?
C16 C27 1.488(2) . ?
C17 C18 1.410(2) . ?
C17 C20 1.512(2) . ?
C18 C19 1.368(3) . ?
C18 C22 1.507(2) . ?
C19 C33 1.496(2) . ?
C20 C21 1.547(2) . ?
C20 H20A 0.9900 . ?
C20 H20B 0.9900 . ?
C21 C25 1.533(3) . ?
C21 C22 1.544(2) . ?
C21 C23 1.552(3) . ?
C22 H22A 0.9900 . ?
C22 H22B 0.9900 . ?
C23 C24 1.497(3) . ?
C24 H24A 0.9800 . ?
C24 H24B 0.9800 . ?
C24 H24C 0.9800 . ?
C25 C26 1.494(3) . ?
C26 H26A 0.9800 . ?
C26 H26B 0.9800 . ?
C26 H26C 0.9800 . ?
C27 C32 1.395(3) . ?
C27 C28 1.396(2) . ?
C28 C29 1.386(3) . ?
C28 H28 0.9500 . ?
C29 C30 1.386(3) . ?
C29 H29 0.9500 . ?
C30 C31 1.378(3) . ?
C30 H30 0.9500 . ?
C31 C32 1.385(3) . ?
C31 H31 0.9500 . ?
C32 H32 0.9500 . ?
C33 C38 1.393(3) . ?
C33 C34 1.396(2) . ?
C34 C35 1.388(3) . ?
C34 H34 0.9500 . ?
C35 C36 1.383(3) . ?
C35 H35 0.9500 . ?
C36 C37 1.391(3) . ?
C36 H36 0.9500 . ?
C37 C38 1.381(2) . ?
C37 H37 0.9500 . ?
C38 H38 0.9500 . ?

loop_
_geom_torsion_atom_site_label_1
_geom_torsion_atom_site_label_2
_geom_torsion_atom_site_label_3
_geom_torsion_atom_site_label_4
_geom_torsion
_geom_torsion_site_symmetry_1
_geom_torsion_site_symmetry_2
_geom_torsion_site_symmetry_3
_geom_torsion_site_symmetry_4
_geom_torsion_publ_flag
C7 O1 N1 C9 0.21(19) . . . . ?
C6 C1 C2 C3 -0.3(3) . . . . ?
C1 C2 C3 C4 1.8(3) . . . . ?
C2 C3 C4 C5 -1.4(3) . . . . ?
C3 C4 C5 C6 -0.4(3) . . . . ?
C4 C5 C6 C1 1.9(3) . . . . ?
C4 C5 C6 C7 -177.74(17) . . . . ?
C2 C1 C6 C5 -1.6(3) . . . . ?
C2 C1 C6 C7 178.09(17) . . . . ?
N1 O1 C7 C8 0.5(2) . . . . ?
N1 O1 C7 C6 -177.99(15) . . . . ?
C5 C6 C7 C8 -28.8(3) . . . . ?
C1 C6 C7 C8 151.5(2) . . . . ?
C5 C6 C7 O1 149.11(17) . . . . ?
C1 C6 C7 O1 -30.5(2) . . . . ?
O1 C7 C8 C9 -0.9(2) . . . . ?
C6 C7 C8 C9 177.1(2) . . . . ?
O1 N1 C9 C8 -0.8(2) . . . . ?
O1 N1 C9 C10 -174.52(15) . . . . ?
C7 C8 C9 N1 1.1(2) . . . . ?
C7 C8 C9 C10 173.95(18) . . . . ?
N1 C9 C10 C11 44.6(2) . . . . ?
C8 C9 C10 C11 -127.8(2) . . . . ?
N1 C9 C10 C15 -142.96(18) . . . . ?
C8 C9 C10 C15 44.6(3) . . . . ?
C15 C10 C11 C12 -3.9(3) . . . . ?
C9 C10 C11 C12 168.85(16) . . . . ?
C10 C11 C12 C13 -4.6(3) . . . . ?
C11 C12 C13 C14 6.1(3) . . . . ?
C12 C13 C14 C19 -178.46(16) . . . . ?
C12 C13 C14 C15 0.9(3) . . . . ?
C11 C10 C15 C14 10.4(2) . . . . ?
C9 C10 C15 C14 -161.69(16) . . . . ?
C11 C10 C15 C16 -170.65(17) . . . . ?
C9 C10 C15 C16 17.2(3) . . . . ?
C13 C14 C15 C10 -8.9(2) . . . . ?
C19 C14 C15 C10 170.39(16) . . . . ?
C13 C14 C15 C16 172.09(16) . . . . ?
C19 C14 C15 C16 -8.6(2) . . . . ?
C10 C15 C16 C17 -171.67(17) . . . . ?
C14 C15 C16 C17 7.2(2) . . . . ?
C10 C15 C16 C27 12.7(3) . . . . ?
C14 C15 C16 C27 -168.39(16) . . . . ?
C15 C16 C17 C18 -1.6(3) . . . . ?
C27 C16 C17 C18 174.17(16) . . . . ?
C15 C16 C17 C20 -179.06(16) . . . . ?
C27 C16 C17 C20 -3.2(3) . . . . ?
C16 C17 C18 C19 -3.0(3) . . . . ?
C20 C17 C18 C19 174.88(16) . . . . ?
C16 C17 C18 C22 -179.84(16) . . . . ?
C20 C17 C18 C22 -2.0(2) . . . . ?
C17 C18 C19 C14 1.7(3) . . . . ?
C22 C18 C19 C14 177.95(17) . . . . ?
C17 C18 C19 C33 179.77(16) . . . . ?
C22 C18 C19 C33 -3.9(3) . . . . ?
C13 C14 C19 C18 -176.56(16) . . . . ?
C15 C14 C19 C18 4.1(3) . . . . ?
C13 C14 C19 C33 5.4(3) . . . . ?
C15 C14 C19 C33 -173.91(16) . . . . ?
C16 C17 C20 C21 159.54(18) . . . . ?
C18 C17 C20 C21 -18.13(19) . . . . ?
C17 C20 C21 C25 153.54(14) . . . . ?
C17 C20 C21 C22 30.44(17) . . . . ?
C17 C20 C21 C23 -90.13(17) . . . . ?
C19 C18 C22 C21 -155.36(18) . . . . ?
C17 C18 C22 C21 21.28(19) . . . . ?
C25 C21 C22 C18 -155.33(15) . . . . ?
C20 C21 C22 C18 -31.49(18) . . . . ?
C23 C21 C22 C18 88.03(17) . . . . ?
C25 C21 C23 O2 94.37(19) . . . . ?
C22 C21 C23 O2 -143.65(17) . . . . ?
C20 C21 C23 O2 -28.1(2) . . . . ?
C25 C21 C23 C24 -84.08(19) . . . . ?
C22 C21 C23 C24 37.9(2) . . . . ?
C20 C21 C23 C24 153.41(16) . . . . ?
C22 C21 C25 O3 -26.5(2) . . . . ?
C20 C21 C25 O3 -144.58(17) . . . . ?
C23 C21 C25 O3 95.11(19) . . . . ?
C22 C21 C25 C26 155.11(16) . . . . ?
C20 C21 C25 C26 37.0(2) . . . . ?
C23 C21 C25 C26 -83.32(19) . . . . ?
C17 C16 C27 C32 54.8(2) . . . . ?
C15 C16 C27 C32 -129.60(19) . . . . ?
C17 C16 C27 C28 -122.4(2) . . . . ?
C15 C16 C27 C28 53.2(3) . . . . ?
C32 C27 C28 C29 1.4(3) . . . . ?
C16 C27 C28 C29 178.70(17) . . . . ?
C27 C28 C29 C30 -0.8(3) . . . . ?
C28 C29 C30 C31 -0.1(3) . . . . ?
C29 C30 C31 C32 0.3(3) . . . . ?
C30 C31 C32 C27 0.4(3) . . . . ?
C28 C27 C32 C31 -1.3(3) . . . . ?
C16 C27 C32 C31 -178.58(17) . . . . ?
C18 C19 C33 C38 112.4(2) . . . . ?
C14 C19 C33 C38 -69.6(2) . . . . ?
C18 C19 C33 C34 -65.0(2) . . . . ?
C14 C19 C33 C34 113.0(2) . . . . ?
C38 C33 C34 C35 -0.7(3) . . . . ?
C19 C33 C34 C35 176.87(17) . . . . ?
C33 C34 C35 C36 1.1(3) . . . . ?
C34 C35 C36 C37 -0.2(3) . . . . ?
C35 C36 C37 C38 -1.1(3) . . . . ?
C36 C37 C38 C33 1.5(3) . . . . ?
C34 C33 C38 C37 -0.6(3) . . . . ?
C19 C33 C38 C37 -178.06(17) . . . . ?
